data_7249900
loop_
_publ_author_name
'Topi&#x107;, Edi'
'Sarjanovi&#x107;, Josipa'
'Musija, Danijela'
'Mandari&#x107;, Mirna'
'Hrenar, Tomica'
'Pisk, Jana'
'Vrdoljak, Vi&#x161;nja'

_publ_section_title
;
 High-valent oxovanadium metallosupramolecular species as catalysts for
 the oxidation of benzyl alcohol derivatives.
;
_journal_issue 5
_journal_name_full 'RSC advances'
_journal_page_first 3547
_journal_page_last 3561
_journal_paper_doi 10.1039/d4ra09073j
_journal_volume 15
_journal_year 2025
_chemical_formula_moiety 'C14 H12 N3 O4 V, 1[CH4O]'
_chemical_formula_sum 'C15 H16 N3 O5 V'
_chemical_formula_weight 369.25
_chemical_name_systematic '[N'-(2-oxobenzylidene)isonicotinoylhydrazonato](methoxo)oxovanadium(v) methanol solvate'
_space_group_crystal_system tetragonal
_space_group_IT_number 82
_space_group_name_Hall 'I -4'
_space_group_name_H-M_alt 'I -4'
_atom_sites_solution_hydrogens geom
_audit_creation_date 2024-02-05
_audit_creation_method
;
Olex2 1.5
(compiled 2023.08.24 svn.re1ec1418 for OlexSys, GUI svn.r6817)
;
_audit_update_record
;
2024-07-03 deposited with the CCDC.	2025-01-30 downloaded from the CCDC.
;
_cell_angle_alpha 90
_cell_angle_beta 90
_cell_angle_gamma 90
_cell_formula_units_Z 8
_cell_length_a 18.1755(4)
_cell_length_b 18.1755(4)
_cell_length_c 10.3739(4)
_cell_measurement_reflns_used 17514
_cell_measurement_temperature 170(2)
_cell_measurement_theta_max 77.547
_cell_measurement_theta_min 4.909
_cell_volume 3427.01(17)
_computing_molecular_graphics 'Olex2 1.5 (Dolomanov et al., 2009)'
_computing_publication_material 'Olex2 1.5 (Dolomanov et al., 2009)'
_computing_structure_refinement 'SHELXL 2018/3 (Sheldrick, 2015)'
_computing_structure_solution 'SHELXT 2018/2 (Sheldrick, 2018)'
_diffrn_ambient_temperature 170.15
_diffrn_measured_fraction_theta_full 0.997
_diffrn_measured_fraction_theta_max 0.996
_diffrn_measurement_device_type 'XtaLAB Synergy, Dualflex, HyPix'
_diffrn_radiation_type CuK\a
_diffrn_radiation_wavelength 1.54184
_diffrn_reflns_av_R_equivalents 0.0522
_diffrn_reflns_av_unetI/netI 0.0421
_diffrn_reflns_Laue_measured_fraction_full 0.997
_diffrn_reflns_Laue_measured_fraction_max 0.996
_diffrn_reflns_limit_h_max 22
_diffrn_reflns_limit_h_min -22
_diffrn_reflns_limit_k_max 23
_diffrn_reflns_limit_k_min -19
_diffrn_reflns_limit_l_max 13
_diffrn_reflns_limit_l_min -13
_diffrn_reflns_number 17514
_diffrn_reflns_point_group_measured_fraction_full 0.990
_diffrn_reflns_point_group_measured_fraction_max 0.975
_diffrn_reflns_theta_full 67.684
_diffrn_reflns_theta_max 77.547
_diffrn_reflns_theta_min 4.909
_exptl_absorpt_coefficient_mu 5.112
_exptl_absorpt_correction_T_max 1.0000
_exptl_absorpt_correction_T_min 0.4845
_exptl_absorpt_correction_type gaussian
_exptl_absorpt_process_details
;
CrysAlisPro 1.171.41.92a (Rigaku Oxford Diffraction, 2020)
Numerical absorption correction based on gaussian integration over
a multifaceted crystal model
Empirical absorption correction using spherical harmonics,
implemented in SCALE3 ABSPACK scaling algorithm.
;
_exptl_crystal_colour yellow
_exptl_crystal_colour_primary yellow
_exptl_crystal_density_diffrn 1.431
_exptl_crystal_description block
_exptl_crystal_F_000 1520
_exptl_crystal_size_max 0.09
_exptl_crystal_size_mid 0.06
_exptl_crystal_size_min 0.05
_refine_diff_density_max 0.160
_refine_diff_density_min -0.291
_refine_diff_density_rms 0.044
_refine_ls_abs_structure_details
;
 Flack x determined using 1407 quotients [(I+)-(I-)]/[(I+)+(I-)]
 (Parsons, Flack and Wagner, Acta Cryst. B69 (2013) 249-259).
;
_refine_ls_abs_structure_Flack 0.005(4)
_refine_ls_extinction_method none
_refine_ls_goodness_of_fit_ref 1.074
_refine_ls_hydrogen_treatment constr
_refine_ls_matrix_type full
_refine_ls_number_parameters 200
_refine_ls_number_reflns 3558
_refine_ls_number_restraints 0
_refine_ls_restrained_S_all 1.074
_refine_ls_R_factor_all 0.0418
_refine_ls_R_factor_gt 0.0381
_refine_ls_shift/su_max 0.000
_refine_ls_shift/su_mean 0.000
_refine_ls_structure_factor_coef Fsqd
_refine_ls_weighting_details 'w=1/[\s^2^(Fo^2^)+(0.0506P)^2^+1.9758P] where P=(Fo^2^+2Fc^2^)/3'
_refine_ls_weighting_scheme calc
_refine_ls_wR_factor_gt 0.0987
_refine_ls_wR_factor_ref 0.1028
_reflns_Friedel_coverage 0.846
_reflns_Friedel_fraction_full 0.983
_reflns_Friedel_fraction_max 0.950
_reflns_number_gt 3308
_reflns_number_total 3558
_reflns_threshold_expression 'I > 2\s(I)'
_cod_data_source_file d4ra09073j2.cif
_cod_data_source_block exp_3698_auto
_cod_original_cell_volume 3427.0(2)
_cod_database_code 7249900
_shelx_shelxl_version_number 2018/3
_shelx_space_group_comment
;
The symmetry employed for this shelxl refinement is uniquely defined
by the following loop, which should always be used as a source of
symmetry information in preference to the above space-group names.
They are only intended as comments.
;
_shelx_estimated_absorpt_t_max 0.784
_shelx_estimated_absorpt_t_min 0.656
_olex2_refinement_description
;
1. Fixed Uiso
 At 1.2 times of:
  All C(H) groups
 At 1.5 times of:
  All C(H,H,H) groups
2.a Aromatic/amide H refined with riding coordinates:
 C3(H3), C4(H4), C5(H5), C7(H7), C10(H10), C6(H6), C12(H12), C13(H13), C11(H11)
2.b Idealised Me refined as rotating group:
 C14(H14A,H14B,H14C)
;
_smtbx_masks_special_details
;
A solvent mask was calculated and 144 electrons were 
found in a volume of 714\%A^3^ in 1 void per unit cell. 
This is consistent with the presence of 
1[CH4O] per Asymmetric Unit 
which account for 144 electrons 
per unit cell.
;
_smtbx_masks_void_probe_radius 1.2
_smtbx_masks_void_truncation_radius 1.2
_olex2_submission_special_instructions 'No special instructions were received'

loop_
_space_group_symop_operation_xyz
'x, y, z'
'-x, -y, z'
'y, -x, -z'
'-y, x, -z'
'x+1/2, y+1/2, z+1/2'
'-x+1/2, -y+1/2, z+1/2'
'y+1/2, -x+1/2, -z+1/2'
'-y+1/2, x+1/2, -z+1/2'

loop_
_atom_site_label
_atom_site_type_symbol
_atom_site_fract_x
_atom_site_fract_y
_atom_site_fract_z
_atom_site_U_iso_or_equiv
_atom_site_adp_type
_atom_site_occupancy
_atom_site_site_symmetry_order
_atom_site_calc_flag
_atom_site_refinement_flags_posn
_atom_site_refinement_flags_adp
_atom_site_refinement_flags_occupancy
_atom_site_disorder_assembly
_atom_site_disorder_group
V1 V 0.33785(4) 0.19726(3) 0.13677(6) 0.03979(18) Uani 1 1 d . . . . .
O1 O 0.30711(14) 0.29010(14) 0.0564(2) 0.0405(6) Uani 1 1 d . . . . .
O4 O 0.34454(17) 0.14479(16) -0.0070(3) 0.0493(6) Uani 1 1 d . . . . .
O2 O 0.39847(17) 0.14303(16) 0.2468(3) 0.0506(7) Uani 1 1 d . . . . .
N2 N 0.35335(19) 0.27956(18) 0.2798(3) 0.0431(7) Uani 1 1 d . . . . .
N3 N 0.24576(19) 0.54969(18) -0.0556(3) 0.0433(7) Uani 1 1 d . . . . .
O3 O 0.25937(18) 0.17286(19) 0.1880(3) 0.0562(8) Uani 1 1 d . . . . .
N1 N 0.3379(2) 0.35184(19) 0.2424(3) 0.0483(8) Uani 1 1 d . . . . .
C1 C 0.3141(2) 0.3499(2) 0.1232(4) 0.0400(7) Uani 1 1 d . . . . .
C3 C 0.2752(2) 0.4217(2) -0.0679(4) 0.0439(8) Uani 1 1 d . . . . .
H3 H 0.279530 0.378606 -0.119244 0.053 Uiso 1 1 calc R U . . .
C4 C 0.2521(2) 0.4875(2) -0.1220(4) 0.0454(8) Uani 1 1 d . . . . .
H4 H 0.240221 0.488191 -0.211148 0.054 Uiso 1 1 calc R U . . .
C9 C 0.3995(2) 0.1378(2) 0.3752(4) 0.0462(9) Uani 1 1 d . . . . .
C5 C 0.2641(3) 0.5481(2) 0.0696(4) 0.0493(9) Uani 1 1 d . . . . .
H5 H 0.260951 0.592413 0.117999 0.059 Uiso 1 1 calc R U . . .
C8 C 0.3844(2) 0.1987(3) 0.4542(4) 0.0489(9) Uani 1 1 d . . . . .
C2 C 0.2918(2) 0.4199(2) 0.0622(4) 0.0404(8) Uani 1 1 d . . . . .
C7 C 0.3676(2) 0.2699(3) 0.4002(4) 0.0496(9) Uani 1 1 d . . . . .
H7 H 0.367009 0.311359 0.455838 0.060 Uiso 1 1 calc R U . . .
C10 C 0.4173(3) 0.0706(3) 0.4318(5) 0.0597(11) Uani 1 1 d . . . . .
H10 H 0.428698 0.029190 0.379543 0.072 Uiso 1 1 calc R U . . .
C6 C 0.2872(3) 0.4849(2) 0.1310(4) 0.0489(9) Uani 1 1 d . . . . .
H6 H 0.299836 0.486069 0.219822 0.059 Uiso 1 1 calc R U . . .
C12 C 0.4033(3) 0.1240(4) 0.6428(5) 0.0707(14) Uani 1 1 d . . . . .
H12 H 0.404512 0.118985 0.733909 0.085 Uiso 1 1 calc R U . . .
C13 C 0.3868(3) 0.1907(3) 0.5888(4) 0.0588(11) Uani 1 1 d . . . . .
H13 H 0.376993 0.231858 0.642612 0.071 Uiso 1 1 calc R U . . .
C11 C 0.4182(3) 0.0646(3) 0.5661(6) 0.0683(15) Uani 1 1 d . . . . .
H11 H 0.429269 0.018551 0.604783 0.082 Uiso 1 1 calc R U . . .
C14 C 0.2979(4) 0.0873(3) -0.0494(6) 0.0728(15) Uani 1 1 d . . . . .
H14A H 0.286420 0.094261 -0.140926 0.109 Uiso 1 1 calc R U . . .
H14B H 0.252257 0.087912 0.000817 0.109 Uiso 1 1 calc R U . . .
H14C H 0.322764 0.039939 -0.037560 0.109 Uiso 1 1 calc R U . . .

loop_
_atom_site_aniso_label
_atom_site_aniso_U_11
_atom_site_aniso_U_22
_atom_site_aniso_U_33
_atom_site_aniso_U_23
_atom_site_aniso_U_13
_atom_site_aniso_U_12
V1 0.0450(4) 0.0401(3) 0.0342(3) 0.0040(2) 0.0019(3) -0.0016(3)
O1 0.0459(14) 0.0421(13) 0.0336(12) 0.0021(10) -0.0021(10) 0.0006(10)
O4 0.0602(17) 0.0422(14) 0.0456(15) -0.0012(11) -0.0013(13) -0.0026(12)
O2 0.0598(17) 0.0486(15) 0.0434(15) 0.0059(12) -0.0002(13) 0.0062(13)
N2 0.0502(18) 0.0444(17) 0.0347(15) 0.0045(12) -0.0005(13) 0.0049(13)
N3 0.0518(17) 0.0397(16) 0.0385(16) 0.0050(13) -0.0064(14) -0.0007(13)
O3 0.0519(16) 0.0653(19) 0.0515(16) 0.0123(14) 0.0085(13) -0.0073(14)
N1 0.068(2) 0.0426(17) 0.0341(15) 0.0013(13) -0.0048(15) 0.0056(15)
C1 0.0427(18) 0.0418(17) 0.0356(17) 0.0043(14) -0.0009(14) 0.0001(14)
C3 0.052(2) 0.0414(19) 0.0381(19) 0.0011(15) -0.0066(16) 0.0025(16)
C4 0.057(2) 0.0438(19) 0.0356(18) 0.0020(15) -0.0105(17) 0.0004(16)
C9 0.0367(17) 0.057(2) 0.045(2) 0.0165(18) -0.0017(16) 0.0004(16)
C5 0.069(3) 0.044(2) 0.0345(19) -0.0027(15) -0.0032(18) 0.0033(18)
C8 0.046(2) 0.062(2) 0.0387(18) 0.0140(17) -0.0001(16) 0.0014(18)
C2 0.0438(19) 0.0418(18) 0.0358(17) 0.0019(14) -0.0035(14) -0.0010(15)
C7 0.056(2) 0.060(2) 0.0326(18) -0.0006(16) -0.0043(16) 0.0072(18)
C10 0.051(2) 0.058(3) 0.070(3) 0.019(2) -0.005(2) 0.003(2)
C6 0.072(3) 0.045(2) 0.0292(16) -0.0021(16) -0.0041(18) 0.0044(18)
C12 0.059(3) 0.102(4) 0.051(3) 0.032(3) 0.000(2) 0.009(3)
C13 0.050(2) 0.085(3) 0.041(2) 0.013(2) -0.0015(18) 0.009(2)
C11 0.053(3) 0.083(4) 0.069(3) 0.039(3) -0.002(2) 0.008(2)
C14 0.084(4) 0.065(3) 0.070(3) -0.018(3) -0.005(3) -0.014(3)

loop_
_atom_type_symbol
_atom_type_description
_atom_type_scat_dispersion_real
_atom_type_scat_dispersion_imag
_atom_type_scat_source
C C 0.0181 0.0091 'International Tables Vol C Tables 4.2.6.8 and 6.1.1.4'
H H 0.0000 0.0000 'International Tables Vol C Tables 4.2.6.8 and 6.1.1.4'
N N 0.0311 0.0180 'International Tables Vol C Tables 4.2.6.8 and 6.1.1.4'
O O 0.0492 0.0322 'International Tables Vol C Tables 4.2.6.8 and 6.1.1.4'
V V 0.0687 2.1097 'International Tables Vol C Tables 4.2.6.8 and 6.1.1.4'

loop_
_geom_angle_atom_site_label_1
_geom_angle_atom_site_label_2
_geom_angle_atom_site_label_3
_geom_angle
_geom_angle_site_symmetry_1
_geom_angle_site_symmetry_3
_geom_angle_publ_flag
O1 V1 N2 74.28(11) . . ?
O1 V1 N3 77.05(11) . 4_655 ?
O4 V1 O1 97.15(12) . . ?
O4 V1 O2 100.93(14) . . ?
O4 V1 N2 162.89(14) . . ?
O4 V1 N3 80.96(13) . 4_655 ?
O2 V1 O1 151.76(13) . . ?
O2 V1 N2 82.34(13) . . ?
O2 V1 N3 84.55(13) . 4_655 ?
N2 V1 N3 82.66(13) . 4_655 ?
O3 V1 O1 97.27(15) . . ?
O3 V1 O4 101.13(17) . . ?
O3 V1 O2 100.28(16) . . ?
O3 V1 N2 94.72(16) . . ?
O3 V1 N3 174.20(15) . 4_655 ?
C1 O1 V1 117.8(2) . . ?
C14 O4 V1 128.1(3) . . ?
C9 O2 V1 130.9(3) . . ?
N1 N2 V1 116.2(2) . . ?
C7 N2 V1 127.4(3) . . ?
C7 N2 N1 116.0(3) . . ?
C4 N3 V1 125.4(3) . 3_565 ?
C4 N3 C5 117.6(3) . . ?
C5 N3 V1 116.9(3) . 3_565 ?
C1 N1 N2 107.6(3) . . ?
O1 C1 N1 124.0(3) . . ?
O1 C1 C2 117.8(3) . . ?
N1 C1 C2 118.2(3) . . ?
C4 C3 H3 120.6 . . ?
C2 C3 H3 120.6 . . ?
C2 C3 C4 118.8(4) . . ?
N3 C4 C3 123.4(4) . . ?
N3 C4 H4 118.3 . . ?
C3 C4 H4 118.3 . . ?
O2 C9 C8 121.6(3) . . ?
O2 C9 C10 119.0(4) . . ?
C10 C9 C8 119.4(4) . . ?
N3 C5 H5 118.6 . . ?
N3 C5 C6 122.7(4) . . ?
C6 C5 H5 118.6 . . ?
C9 C8 C7 121.5(4) . . ?
C9 C8 C13 119.5(4) . . ?
C13 C8 C7 119.0(4) . . ?
C3 C2 C1 119.9(3) . . ?
C3 C2 C6 118.0(4) . . ?
C6 C2 C1 122.1(3) . . ?
N2 C7 C8 122.8(4) . . ?
N2 C7 H7 118.6 . . ?
C8 C7 H7 118.6 . . ?
C9 C10 H10 120.3 . . ?
C9 C10 C11 119.4(5) . . ?
C11 C10 H10 120.3 . . ?
C5 C6 C2 119.5(4) . . ?
C5 C6 H6 120.3 . . ?
C2 C6 H6 120.3 . . ?
C13 C12 H12 119.9 . . ?
C11 C12 H12 119.9 . . ?
C11 C12 C13 120.3(5) . . ?
C8 C13 H13 119.8 . . ?
C12 C13 C8 120.3(5) . . ?
C12 C13 H13 119.8 . . ?
C10 C11 H11 119.5 . . ?
C12 C11 C10 121.1(5) . . ?
C12 C11 H11 119.5 . . ?
O4 C14 H14A 109.5 . . ?
O4 C14 H14B 109.5 . . ?
O4 C14 H14C 109.5 . . ?
H14A C14 H14B 109.5 . . ?
H14A C14 H14C 109.5 . . ?
H14B C14 H14C 109.5 . . ?

loop_
_geom_bond_atom_site_label_1
_geom_bond_atom_site_label_2
_geom_bond_distance
_geom_bond_site_symmetry_2
_geom_bond_publ_flag
V1 O1 1.963(3) . ?
V1 O4 1.775(3) . ?
V1 O2 1.868(3) . ?
V1 N2 2.125(3) . ?
V1 N3 2.380(3) 4_655 ?
V1 O3 1.585(3) . ?
O1 C1 1.296(5) . ?
O4 C14 1.415(6) . ?
O2 C9 1.336(5) . ?
N2 N1 1.398(5) . ?
N2 C7 1.288(5) . ?
N3 C4 1.328(5) . ?
N3 C5 1.341(5) . ?
N1 C1 1.310(5) . ?
C1 C2 1.477(5) . ?
C3 H3 0.9500 . ?
C3 C4 1.387(6) . ?
C3 C2 1.383(5) . ?
C4 H4 0.9500 . ?
C9 C8 1.403(6) . ?
C9 C10 1.394(6) . ?
C5 H5 0.9500 . ?
C5 C6 1.379(6) . ?
C8 C7 1.442(6) . ?
C8 C13 1.405(6) . ?
C2 C6 1.384(5) . ?
C7 H7 0.9500 . ?
C10 H10 0.9500 . ?
C10 C11 1.398(8) . ?
C6 H6 0.9500 . ?
C12 H12 0.9500 . ?
C12 C13 1.369(7) . ?
C12 C11 1.368(9) . ?
C13 H13 0.9500 . ?
C11 H11 0.9500 . ?
C14 H14A 0.9800 . ?
C14 H14B 0.9800 . ?
C14 H14C 0.9800 . ?

loop_
_geom_torsion_atom_site_label_1
_geom_torsion_atom_site_label_2
_geom_torsion_atom_site_label_3
_geom_torsion_atom_site_label_4
_geom_torsion
_geom_torsion_site_symmetry_1
_geom_torsion_site_symmetry_2
_geom_torsion_site_symmetry_3
_geom_torsion_site_symmetry_4
_geom_torsion_publ_flag
V1 O1 C1 N1 -2.6(5) . . . . ?
V1 O1 C1 C2 179.3(3) . . . . ?
V1 O2 C9 C8 -36.4(6) . . . . ?
V1 O2 C9 C10 144.7(3) . . . . ?
V1 N2 N1 C1 2.2(4) . . . . ?
V1 N2 C7 C8 7.9(6) . . . . ?
V1 N3 C4 C3 -174.6(3) 3_565 . . . ?
V1 N3 C5 C6 174.7(4) 3_565 . . . ?
O1 V1 O4 C14 -109.1(4) . . . . ?
O1 V1 O2 C9 75.6(5) . . . . ?
O1 C1 C2 C3 -9.9(5) . . . . ?
O1 C1 C2 C6 170.6(4) . . . . ?
O4 V1 O2 C9 -155.6(4) . . . . ?
O2 V1 O4 C14 92.7(4) . . . . ?
O2 C9 C8 C7 -0.6(6) . . . . ?
O2 C9 C8 C13 -179.4(4) . . . . ?
O2 C9 C10 C11 -179.7(4) . . . . ?
N2 V1 O4 C14 -167.7(5) . . . . ?
N2 V1 O2 C9 41.5(4) . . . . ?
N2 N1 C1 O1 0.1(5) . . . . ?
N2 N1 C1 C2 178.2(3) . . . . ?
N3 V1 O4 C14 175.3(4) 4_655 . . . ?
N3 V1 O2 C9 124.8(4) 4_655 . . . ?
N3 C5 C6 C2 -0.2(7) . . . . ?
O3 V1 O4 C14 -10.2(5) . . . . ?
O3 V1 O2 C9 -52.0(4) . . . . ?
N1 N2 C7 C8 179.8(4) . . . . ?
N1 C1 C2 C3 171.9(4) . . . . ?
N1 C1 C2 C6 -7.6(6) . . . . ?
C1 C2 C6 C5 -178.3(4) . . . . ?
C3 C2 C6 C5 2.2(7) . . . . ?
C4 N3 C5 C6 -1.5(7) . . . . ?
C4 C3 C2 C1 178.0(4) . . . . ?
C4 C3 C2 C6 -2.5(6) . . . . ?
C9 C8 C7 N2 11.9(7) . . . . ?
C9 C8 C13 C12 -0.5(7) . . . . ?
C9 C10 C11 C12 -1.3(8) . . . . ?
C5 N3 C4 C3 1.2(6) . . . . ?
C8 C9 C10 C11 1.3(7) . . . . ?
C2 C3 C4 N3 0.8(6) . . . . ?
C7 N2 N1 C1 -170.6(4) . . . . ?
C7 C8 C13 C12 -179.4(4) . . . . ?
C10 C9 C8 C7 178.4(4) . . . . ?
C10 C9 C8 C13 -0.4(6) . . . . ?
C13 C8 C7 N2 -169.2(4) . . . . ?
C13 C12 C11 C10 0.4(8) . . . . ?
C11 C12 C13 C8 0.5(8) . . . . ?

loop_
_smtbx_masks_void_nr
_smtbx_masks_void_average_x
_smtbx_masks_void_average_y
_smtbx_masks_void_average_z
_smtbx_masks_void_volume
_smtbx_masks_void_count_electrons
_smtbx_masks_void_content
1 0.000 0.000 -0.895 356.7 71.5 '4 CH4O'
2 0.500 0.500 -0.538 356.7 71.5 '4 CH4O'
